data_7127217
loop_
_publ_author_name
'Dai, Qing-Song'
'Tao, Ying-Mao'
'Zhang, Xiang'
'Leng, Hai-Jun'
'Huang, Hua'
'Xiang, Peng'
'Li, Qing-Zhu'
'Wang, Qi-Wei'
'Li, Jun-Long'

_publ_section_title
;
 Palladium-catalysed cyclisation of vinylethylene carbonates and
 anhydrides: a new approach to diverse medium-sized bislactones.
;
_journal_issue 82
_journal_name_full 'Chemical communications (Cambridge, England)'
_journal_page_first 12439
_journal_page_last 12442
_journal_paper_doi 10.1039/d0cc05341d
_journal_volume 56
_journal_year 2020
_chemical_formula_moiety 'C24 H18 O4'
_chemical_formula_sum 'C24 H18 O4'
_chemical_formula_weight 370.38
_space_group_crystal_system monoclinic
_space_group_IT_number 14
_space_group_name_Hall '-P 2ybc'
_space_group_name_H-M_alt 'P 1 21/c 1'
_atom_sites_solution_hydrogens geom
_atom_sites_solution_primary direct
_audit_creation_date 2020-04-09
_audit_creation_method
;
Olex2 1.2
(compiled 2016.02.19 svn.r3266 for OlexSys, GUI svn.r5155)
;
_audit_update_record
;
2020-04-09 deposited with the CCDC.	2020-09-08 downloaded from the CCDC.
;
_cell_angle_alpha 90
_cell_angle_beta 97.475(3)
_cell_angle_gamma 90
_cell_formula_units_Z 4
_cell_length_a 11.2786(3)
_cell_length_b 10.8706(4)
_cell_length_c 15.3317(4)
_cell_measurement_reflns_used 5380
_cell_measurement_temperature 295.9(2)
_cell_measurement_theta_max 70.9670
_cell_measurement_theta_min 3.9260
_cell_volume 1863.77(10)
_computing_cell_refinement 'CrysAlisPro 1.171.39.46e (Rigaku OD, 2018)'
_computing_data_collection 'CrysAlisPro 1.171.39.46e (Rigaku OD, 2018)'
_computing_data_reduction 'CrysAlisPro 1.171.39.46e (Rigaku OD, 2018)'
_computing_molecular_graphics 'Olex2 (Dolomanov et al., 2009)'
_computing_publication_material 'Olex2 (Dolomanov et al., 2009)'
_computing_structure_refinement 'ShelXL (Sheldrick, 2015)'
_computing_structure_solution 'ShelXT (Sheldrick, 2015)'
_diffrn_ambient_environment air
_diffrn_ambient_temperature 295.9(2)
_diffrn_detector 'CCD plate'
_diffrn_detector_area_resol_mean 15.9595
_diffrn_detector_type EosS2
_diffrn_measured_fraction_theta_full 1.000
_diffrn_measured_fraction_theta_max 0.979
_diffrn_measurement_details
;
List of Runs (angles in degrees, time in seconds):

  # Type    Start    End  Width  t~exp~   \w     \q     \k     \f   Frames
#--------------------------------------------------------------------------
  1  \w    -89.00  -2.00   1.00    1.00    --  -34.73 125.00 120.00   87
  2  \w     16.00 103.00   1.00    1.00    --   34.73  57.00 120.00   87
  3  \w     23.00  89.00   1.00    1.00    --   34.73-125.00  90.00   66
  4  \w     -3.00 107.00   1.00    1.00    --   34.73  19.00 -60.00  110
  5  \w      6.00 104.00   1.00    1.00    --   34.73  77.00   0.00   98
  6  \w     23.00  89.00   1.00    1.00    --   34.73-125.00 -60.00   66
  7  \w     23.00  89.00   1.00    1.00    --   34.73-125.00-120.00   66
  8  \w    -36.00  57.00   1.00    1.00    --   34.73 -38.00 -30.00   93
  9  \w      6.00 104.00   1.00    1.00    --   34.73  77.00  90.00   98
 10  \w     37.00 110.00   1.00    1.00    --  106.90 -94.00 -90.00   73
 11  \w     37.00 127.00   1.00    1.00    --  106.90 -45.00 -90.00   90
 12  \w     39.00 127.00   1.00    1.00    --  106.90 -61.00 -90.00   88
 13  \w     87.00 175.00   1.00    1.00    --  106.90  61.00  60.00   88
 14  \w    100.00 178.00   1.00    1.00    --  106.90 111.00-150.00   78
 15  \w     69.00 148.00   1.00    1.00    --  106.90 178.00 150.00   79
 16  \w     44.00 178.00   1.00    1.00    --  106.90   0.00-150.00  134
 17  \w     11.00  53.00   1.00    1.00    --   35.35 -99.00  30.00   42
 18  \w     35.00  98.00   1.00    1.00    --   35.35  57.00 -30.00   63
 19  \w    -16.00  11.00   1.00    1.00    --   35.35 -77.00-180.00   27
 20  \w    151.00 177.00   1.00    1.00    --  106.90  30.00-120.00   26
 21  \w     81.00 107.00   1.00    1.00    --  106.90-111.00 -90.00   26
 22  \w     88.00 103.00   1.00    1.00    --  106.90-111.00  60.00   15
;
_diffrn_measurement_device 'four-circle diffractometer'
_diffrn_measurement_device_type 'New Gemini, Dual, Cu at home/near, EosS2'
_diffrn_measurement_method '\w scans'
_diffrn_orient_matrix_type 'CrysAlisPro convention (1999,Acta A55,543-557)'
_diffrn_orient_matrix_UB_11 0.0380684000
_diffrn_orient_matrix_UB_12 0.1351802000
_diffrn_orient_matrix_UB_13 0.0156021000
_diffrn_orient_matrix_UB_21 -0.0368174000
_diffrn_orient_matrix_UB_22 -0.0059249000
_diffrn_orient_matrix_UB_23 0.0931850000
_diffrn_orient_matrix_UB_31 0.1271781000
_diffrn_orient_matrix_UB_32 -0.0421665000
_diffrn_orient_matrix_UB_33 0.0366556000
_diffrn_radiation_monochromator graphite
_diffrn_radiation_probe x-ray
_diffrn_radiation_type CuK\a
_diffrn_radiation_wavelength 1.54184
_diffrn_reflns_av_R_equivalents 0.0521
_diffrn_reflns_av_unetI/netI 0.0303
_diffrn_reflns_Laue_measured_fraction_full 1.000
_diffrn_reflns_Laue_measured_fraction_max 0.979
_diffrn_reflns_limit_h_max 13
_diffrn_reflns_limit_h_min -8
_diffrn_reflns_limit_k_max 13
_diffrn_reflns_limit_k_min -8
_diffrn_reflns_limit_l_max 18
_diffrn_reflns_limit_l_min -18
_diffrn_reflns_number 11540
_diffrn_reflns_point_group_measured_fraction_full 1.000
_diffrn_reflns_point_group_measured_fraction_max 0.979
_diffrn_reflns_theta_full 67.684
_diffrn_reflns_theta_max 71.288
_diffrn_reflns_theta_min 3.953
_diffrn_source 'fine-focus sealed X-ray tube'
_diffrn_source_type 'Enhance (Cu) X-ray Source'
_exptl_absorpt_coefficient_mu 0.727
_exptl_absorpt_correction_T_max 1.00000
_exptl_absorpt_correction_T_min 0.77080
_exptl_absorpt_correction_type multi-scan
_exptl_absorpt_process_details
;
CrysAlisPro 1.171.39.46e (Rigaku Oxford Diffraction, 2018)
Empirical absorption correction using spherical harmonics,
 implemented in SCALE3 ABSPACK scaling algorithm.
;
_exptl_crystal_colour 'clear light colourless'
_exptl_crystal_colour_lustre clear
_exptl_crystal_colour_modifier light
_exptl_crystal_colour_primary colourless
_exptl_crystal_density_diffrn 1.320
_exptl_crystal_description block
_exptl_crystal_F_000 776
_exptl_crystal_size_max 0.65
_exptl_crystal_size_mid 0.6
_exptl_crystal_size_min 0.5
_refine_diff_density_max 0.251
_refine_diff_density_min -0.328
_refine_diff_density_rms 0.081
_refine_ls_extinction_method none
_refine_ls_goodness_of_fit_ref 1.076
_refine_ls_hydrogen_treatment constr
_refine_ls_matrix_type full
_refine_ls_number_parameters 253
_refine_ls_number_reflns 3544
_refine_ls_number_restraints 0
_refine_ls_restrained_S_all 1.076
_refine_ls_R_factor_all 0.0603
_refine_ls_R_factor_gt 0.0542
_refine_ls_shift/su_max 0.000
_refine_ls_shift/su_mean 0.000
_refine_ls_structure_factor_coef Fsqd
_refine_ls_weighting_details 'w=1/[\s^2^(Fo^2^)+(0.0776P)^2^+0.3628P] where P=(Fo^2^+2Fc^2^)/3'
_refine_ls_weighting_scheme calc
_refine_ls_wR_factor_gt 0.1376
_refine_ls_wR_factor_ref 0.1443
_reflns_Friedel_coverage 0.000
_reflns_number_gt 3068
_reflns_number_total 3544
_reflns_threshold_expression 'I > 2\s(I)'
_cod_data_source_file d0cc05341d2.cif
_cod_data_source_block cd-ljl-0315a
_cod_depositor_comments 'Adding full bibliography for 7127214--7127217.cif.'
_cod_database_code 7127217
_shelx_space_group_comment
;
The symmetry employed for this shelxl refinement is uniquely defined
by the following loop, which should always be used as a source of
symmetry information in preference to the above space-group names.
They are only intended as comments.
;
_reflns_odcompleteness_completeness 99.94
_reflns_odcompleteness_iscentric 1
_reflns_odcompleteness_theta 66.97
_olex2_refinement_description
;
1. Fixed Uiso
 At 1.2 times of:
  All C(H) groups, All C(H,H) groups
2.a Secondary CH2 refined with riding coordinates:
 C00B(H00A,H00B), C00Q(H00C,H00D)
2.b Aromatic/amide H refined with riding coordinates:
 C006(H006), C00E(H00E), C00G(H00G), C00H(H00H), C00I(H00I), C00J(H00J),
 C00K(H00K), C00L(H00L), C00M(H00M), C00N(H00N), C00O(H00O), C00P(H00P),
 C00R(H00R), C00S(H00S)
;
_shelx_shelxl_version_number 2014/7
_olex2_date_sample_data_collection 2020-04-09
_olex2_submission_special_instructions 'No special instructions were received'
_oxdiff_exptl_absorpt_empirical_details
;
Empirical correction (ABSPACK) includes:
- Absorption correction using spherical harmonics
- Frame scaling
- Detector area scaling
;
_oxdiff_exptl_absorpt_empirical_full_max 1.831
_oxdiff_exptl_absorpt_empirical_full_min 0.625

loop_
_space_group_symop_operation_xyz
'x, y, z'
'-x, y+1/2, -z+1/2'
'-x, -y, -z'
'x, -y-1/2, z-1/2'

loop_
_atom_site_label
_atom_site_type_symbol
_atom_site_fract_x
_atom_site_fract_y
_atom_site_fract_z
_atom_site_U_iso_or_equiv
_atom_site_adp_type
_atom_site_occupancy
_atom_site_site_symmetry_order
_atom_site_calc_flag
_atom_site_refinement_flags_posn
_atom_site_refinement_flags_adp
_atom_site_refinement_flags_occupancy
_atom_site_disorder_assembly
_atom_site_disorder_group
O001 O 0.77208(11) 0.69033(11) 0.55894(7) 0.0449(3) Uani 1 1 d . . . . .
O002 O 0.79368(9) 0.59128(11) 0.73110(7) 0.0416(3) Uani 1 1 d . . . . .
O003 O 0.58818(11) 0.71103(14) 0.59831(9) 0.0577(4) Uani 1 1 d . . . . .
O004 O 0.89280(12) 0.73202(16) 0.81717(12) 0.0826(6) Uani 1 1 d . . . . .
C005 C 0.81476(13) 0.46895(15) 0.55257(10) 0.0370(4) Uani 1 1 d . . . . .
C006 C 0.88350(14) 0.46074(16) 0.62995(10) 0.0406(4) Uani 1 1 d . . . . .
H006 H 0.9234 0.3863 0.6404 0.049 Uiso 1 1 calc R . . . .
C007 C 0.80769(13) 0.36355(15) 0.48985(9) 0.0361(3) Uani 1 1 d . . . . .
C008 C 0.73160(14) 0.87170(15) 0.63111(10) 0.0392(4) Uani 1 1 d . . . . .
C009 C 0.70218(14) 0.91612(16) 0.71164(10) 0.0424(4) Uani 1 1 d . . . . .
C00A C 0.68658(14) 0.74986(16) 0.59585(9) 0.0389(4) Uani 1 1 d . . . . .
C00B C 0.90608(14) 0.55305(17) 0.70242(11) 0.0442(4) Uani 1 1 d . . . . .
H00A H 0.9575 0.5173 0.7516 0.053 Uiso 1 1 calc R . . . .
H00B H 0.9465 0.6241 0.6819 0.053 Uiso 1 1 calc R . . . .
C00C C 0.63633(15) 0.84145(17) 0.77098(10) 0.0446(4) Uani 1 1 d . . . . .
C00D C 0.68011(15) 0.72857(17) 0.80484(10) 0.0439(4) Uani 1 1 d . . . . .
C00E C 0.69763(15) 0.31677(16) 0.45319(10) 0.0421(4) Uani 1 1 d . . . . .
H00E H 0.6277 0.3515 0.4682 0.051 Uiso 1 1 calc R . . . .
C00F C 0.80056(15) 0.68577(16) 0.78689(10) 0.0429(4) Uani 1 1 d . . . . .
C00G C 0.79778(16) 0.94417(17) 0.58093(11) 0.0477(4) Uani 1 1 d . . . . .
H00G H 0.8189 0.9136 0.5284 0.057 Uiso 1 1 calc R . . . .
C00H C 0.91048(16) 0.31133(17) 0.46518(12) 0.0476(4) Uani 1 1 d . . . . .
H00H H 0.9851 0.3413 0.4887 0.057 Uiso 1 1 calc R . . . .
C00I C 0.69067(18) 0.21946(18) 0.39486(12) 0.0521(5) Uani 1 1 d . . . . .
H00I H 0.6164 0.1881 0.3719 0.063 Uiso 1 1 calc R . . . .
C00J C 0.90281(19) 0.21456(19) 0.40560(14) 0.0575(5) Uani 1 1 d . . . . .
H00J H 0.9722 0.1805 0.3892 0.069 Uiso 1 1 calc R . . . .
C00K C 0.61523(18) 0.6598(2) 0.85862(12) 0.0556(5) Uani 1 1 d . . . . .
H00K H 0.6440 0.5840 0.8800 0.067 Uiso 1 1 calc R . . . .
C00L C 0.83287(18) 1.06163(19) 0.60801(14) 0.0579(5) Uani 1 1 d . . . . .
H00L H 0.8765 1.1100 0.5736 0.069 Uiso 1 1 calc R . . . .
C00M C 0.73936(18) 1.03458(18) 0.73708(13) 0.0553(5) Uani 1 1 d . . . . .
H00M H 0.7206 1.0659 0.7901 0.066 Uiso 1 1 calc R . . . .
C00N C 0.52906(17) 0.8845(2) 0.79499(12) 0.0574(5) Uani 1 1 d . . . . .
H00N H 0.4997 0.9605 0.7744 0.069 Uiso 1 1 calc R . . . .
C00O C 0.7932(2) 0.16884(19) 0.37073(13) 0.0582(5) Uani 1 1 d . . . . .
H00O H 0.7885 0.1039 0.3309 0.070 Uiso 1 1 calc R . . . .
C00P C 0.80297(19) 1.10606(19) 0.68580(14) 0.0606(5) Uani 1 1 d . . . . .
H00P H 0.8259 1.1851 0.7040 0.073 Uiso 1 1 calc R . . . .
C00Q C 0.7397(2) 0.57559(19) 0.51640(13) 0.0645(6) Uani 1 1 d . . . . .
H00C H 0.7463 0.5836 0.4542 0.077 Uiso 1 1 calc R . . . .
H00D H 0.6567 0.5582 0.5220 0.077 Uiso 1 1 calc R . . . .
C00R C 0.50788(19) 0.7042(2) 0.88035(13) 0.0671(6) Uani 1 1 d . . . . .
H00R H 0.4643 0.6582 0.9163 0.080 Uiso 1 1 calc R . . . .
C00S C 0.46576(19) 0.8164(3) 0.84874(13) 0.0685(6) Uani 1 1 d . . . . .
H00S H 0.3939 0.8464 0.8638 0.082 Uiso 1 1 calc R . . . .

loop_
_atom_site_aniso_label
_atom_site_aniso_U_11
_atom_site_aniso_U_22
_atom_site_aniso_U_33
_atom_site_aniso_U_23
_atom_site_aniso_U_13
_atom_site_aniso_U_12
O001 0.0548(7) 0.0371(7) 0.0417(6) -0.0030(5) 0.0015(5) 0.0069(5)
O002 0.0402(6) 0.0447(7) 0.0393(6) -0.0040(5) 0.0024(4) -0.0064(5)
O003 0.0459(7) 0.0668(9) 0.0580(7) -0.0113(7) -0.0022(6) -0.0099(6)
O004 0.0467(8) 0.0826(12) 0.1113(13) -0.0464(10) -0.0173(8) -0.0012(7)
C005 0.0334(7) 0.0353(9) 0.0421(8) -0.0004(6) 0.0043(6) -0.0019(6)
C006 0.0373(8) 0.0381(9) 0.0455(8) 0.0035(7) 0.0022(6) 0.0021(7)
C007 0.0387(8) 0.0333(8) 0.0372(7) 0.0027(6) 0.0080(6) -0.0002(6)
C008 0.0401(8) 0.0360(9) 0.0390(8) 0.0012(7) -0.0040(6) 0.0059(7)
C009 0.0431(8) 0.0409(9) 0.0405(8) -0.0034(7) -0.0042(6) 0.0068(7)
C00A 0.0432(8) 0.0397(9) 0.0313(7) 0.0018(6) -0.0047(6) 0.0037(7)
C00B 0.0352(8) 0.0518(11) 0.0434(8) 0.0008(8) -0.0036(6) -0.0018(7)
C00C 0.0453(9) 0.0528(11) 0.0336(7) -0.0097(7) -0.0024(6) 0.0028(8)
C00D 0.0459(9) 0.0492(10) 0.0346(7) -0.0085(7) -0.0024(6) -0.0056(7)
C00E 0.0408(8) 0.0446(10) 0.0414(8) -0.0047(7) 0.0073(6) -0.0017(7)
C00F 0.0454(9) 0.0406(9) 0.0391(8) 0.0000(7) -0.0079(7) -0.0028(7)
C00G 0.0530(10) 0.0446(10) 0.0437(8) 0.0067(7) -0.0006(7) 0.0038(8)
C00H 0.0410(8) 0.0437(10) 0.0603(10) 0.0016(8) 0.0147(7) 0.0001(7)
C00I 0.0582(10) 0.0488(11) 0.0486(9) -0.0095(8) 0.0042(8) -0.0098(9)
C00J 0.0631(11) 0.0474(11) 0.0676(12) -0.0010(9) 0.0298(9) 0.0115(9)
C00K 0.0611(11) 0.0600(12) 0.0442(9) -0.0035(8) 0.0013(8) -0.0127(9)
C00L 0.0650(12) 0.0434(11) 0.0620(11) 0.0126(9) -0.0036(9) -0.0049(9)
C00M 0.0670(11) 0.0451(11) 0.0503(10) -0.0099(8) -0.0057(9) 0.0063(9)
C00N 0.0533(10) 0.0749(14) 0.0428(9) -0.0119(9) 0.0015(8) 0.0128(10)
C00O 0.0801(13) 0.0431(11) 0.0544(10) -0.0114(9) 0.0202(10) -0.0016(10)
C00P 0.0723(13) 0.0371(10) 0.0669(12) -0.0008(9) -0.0118(10) -0.0017(9)
C00Q 0.0841(14) 0.0446(11) 0.0557(11) -0.0163(9) -0.0253(10) 0.0185(10)
C00R 0.0609(12) 0.0947(18) 0.0472(10) -0.0098(11) 0.0132(9) -0.0201(12)
C00S 0.0524(11) 0.106(2) 0.0485(10) -0.0171(12) 0.0110(9) 0.0055(12)

loop_
_atom_type_symbol
_atom_type_description
_atom_type_scat_dispersion_real
_atom_type_scat_dispersion_imag
_atom_type_scat_source
C C 0.0181 0.0091 'International Tables Vol C Tables 4.2.6.8 and 6.1.1.4'
H H 0.0000 0.0000 'International Tables Vol C Tables 4.2.6.8 and 6.1.1.4'
O O 0.0492 0.0322 'International Tables Vol C Tables 4.2.6.8 and 6.1.1.4'

loop_
_geom_angle_atom_site_label_1
_geom_angle_atom_site_label_2
_geom_angle_atom_site_label_3
_geom_angle
_geom_angle_site_symmetry_1
_geom_angle_site_symmetry_3
_geom_angle_publ_flag
C00A O001 C00Q 117.12(15) . . ?
C00F O002 C00B 115.71(12) . . ?
C006 C005 C007 119.90(15) . . ?
C006 C005 C00Q 128.05(16) . . ?
C007 C005 C00Q 112.05(13) . . ?
C005 C006 H006 115.1 . . ?
C005 C006 C00B 129.78(16) . . ?
C00B C006 H006 115.1 . . ?
C00E C007 C005 120.77(14) . . ?
C00H C007 C005 120.92(14) . . ?
C00H C007 C00E 118.29(15) . . ?
C009 C008 C00A 120.97(15) . . ?
C00G C008 C009 119.89(16) . . ?
C00G C008 C00A 119.04(15) . . ?
C008 C009 C00C 122.93(16) . . ?
C00M C009 C008 117.81(17) . . ?
C00M C009 C00C 119.25(16) . . ?
O001 C00A C008 110.49(14) . . ?
O003 C00A O001 124.32(16) . . ?
O003 C00A C008 125.18(16) . . ?
O002 C00B C006 110.22(12) . . ?
O002 C00B H00A 109.6 . . ?
O002 C00B H00B 109.6 . . ?
C006 C00B H00A 109.6 . . ?
C006 C00B H00B 109.6 . . ?
H00A C00B H00B 108.1 . . ?
C00D C00C C009 121.72(15) . . ?
C00N C00C C009 119.94(17) . . ?
C00N C00C C00D 118.33(18) . . ?
C00C C00D C00F 119.38(16) . . ?
C00K C00D C00C 120.32(17) . . ?
C00K C00D C00F 120.21(17) . . ?
C007 C00E H00E 119.5 . . ?
C00I C00E C007 120.96(16) . . ?
C00I C00E H00E 119.5 . . ?
O002 C00F C00D 112.32(13) . . ?
O004 C00F O002 123.32(17) . . ?
O004 C00F C00D 124.34(17) . . ?
C008 C00G H00G 119.6 . . ?
C00L C00G C008 120.77(18) . . ?
C00L C00G H00G 119.6 . . ?
C007 C00H H00H 119.8 . . ?
C007 C00H C00J 120.45(17) . . ?
C00J C00H H00H 119.8 . . ?
C00E C00I H00I 119.9 . . ?
C00O C00I C00E 120.14(17) . . ?
C00O C00I H00I 119.9 . . ?
C00H C00J H00J 119.8 . . ?
C00O C00J C00H 120.40(18) . . ?
C00O C00J H00J 119.8 . . ?
C00D C00K H00K 120.0 . . ?
C00R C00K C00D 120.0(2) . . ?
C00R C00K H00K 120.0 . . ?
C00G C00L H00L 120.2 . . ?
C00P C00L C00G 119.57(19) . . ?
C00P C00L H00L 120.2 . . ?
C009 C00M H00M 119.2 . . ?
C00P C00M C009 121.55(18) . . ?
C00P C00M H00M 119.2 . . ?
C00C C00N H00N 119.5 . . ?
C00S C00N C00C 121.0(2) . . ?
C00S C00N H00N 119.5 . . ?
C00I C00O H00O 120.1 . . ?
C00J C00O C00I 119.75(18) . . ?
C00J C00O H00O 120.1 . . ?
C00L C00P C00M 120.38(19) . . ?
C00L C00P H00P 119.8 . . ?
C00M C00P H00P 119.8 . . ?
O001 C00Q C005 113.98(14) . . ?
O001 C00Q H00C 108.8 . . ?
O001 C00Q H00D 108.8 . . ?
C005 C00Q H00C 108.8 . . ?
C005 C00Q H00D 108.8 . . ?
H00C C00Q H00D 107.7 . . ?
C00K C00R H00R 120.1 . . ?
C00S C00R C00K 119.9(2) . . ?
C00S C00R H00R 120.1 . . ?
C00N C00S H00S 119.8 . . ?
C00R C00S C00N 120.4(2) . . ?
C00R C00S H00S 119.8 . . ?

loop_
_geom_bond_atom_site_label_1
_geom_bond_atom_site_label_2
_geom_bond_distance
_geom_bond_site_symmetry_2
_geom_bond_publ_flag
O001 C00A 1.346(2) . ?
O001 C00Q 1.433(2) . ?
O002 C00B 1.4554(19) . ?
O002 C00F 1.332(2) . ?
O003 C00A 1.193(2) . ?
O004 C00F 1.194(2) . ?
C005 C006 1.333(2) . ?
C005 C007 1.491(2) . ?
C005 C00Q 1.499(2) . ?
C006 H006 0.9300 . ?
C006 C00B 1.494(2) . ?
C007 C00E 1.391(2) . ?
C007 C00H 1.387(2) . ?
C008 C009 1.405(2) . ?
C008 C00A 1.494(2) . ?
C008 C00G 1.385(2) . ?
C009 C00C 1.488(3) . ?
C009 C00M 1.394(3) . ?
C00B H00A 0.9700 . ?
C00B H00B 0.9700 . ?
C00C C00D 1.397(3) . ?
C00C C00N 1.391(2) . ?
C00D C00F 1.495(2) . ?
C00D C00K 1.390(3) . ?
C00E H00E 0.9300 . ?
C00E C00I 1.381(2) . ?
C00G H00G 0.9300 . ?
C00G C00L 1.384(3) . ?
C00H H00H 0.9300 . ?
C00H C00J 1.388(3) . ?
C00I H00I 0.9300 . ?
C00I C00O 1.374(3) . ?
C00J H00J 0.9300 . ?
C00J C00O 1.374(3) . ?
C00K H00K 0.9300 . ?
C00K C00R 1.384(3) . ?
C00L H00L 0.9300 . ?
C00L C00P 1.369(3) . ?
C00M H00M 0.9300 . ?
C00M C00P 1.372(3) . ?
C00N H00N 0.9300 . ?
C00N C00S 1.375(3) . ?
C00O H00O 0.9300 . ?
C00P H00P 0.9300 . ?
C00Q H00C 0.9700 . ?
C00Q H00D 0.9700 . ?
C00R H00R 0.9300 . ?
C00R C00S 1.374(3) . ?
C00S H00S 0.9300 . ?
